data_4073191
loop_
_publ_author_name
'Pinkas, Ji\<r\'i'
'Luke\<sov\'a, Lenka'
'Gyepes, R\'obert'
'C\'isa\<rov\'a, Ivana'
'L\"onnecke, Peter'
'Kubi\<sta, Ji\<r\'i'
'Hor\'a\<cek, Michal'
'Mach, Karel'

_publ_section_title
;
 Effect of the Trimethylsilyl Substituent on the Reactivity of
 Permethyltitanocene
;
_journal_issue 13
_journal_name_full Organometallics
_journal_page_first 3100
_journal_paper_doi 10.1021/om070159l
_journal_volume 26
_journal_year 2007
_chemical_formula_sum 'C24 H40 Si2 Ti'
_chemical_formula_weight 432.64
_chemical_name_systematic
;
 ?
;
_space_group_IT_number 2
_symmetry_cell_setting triclinic
_symmetry_space_group_name_Hall '-P 1'
_symmetry_space_group_name_H-M 'P -1'
_atom_sites_solution_hydrogens geom
_atom_sites_solution_primary direct
_atom_sites_solution_secondary difmap
_audit_creation_method SHELXL-97
_cell_angle_alpha 80.987(12)
_cell_angle_beta 82.538(12)
_cell_angle_gamma 89.766(13)
_cell_formula_units_Z 2
_cell_length_a 9.080(6)
_cell_length_b 9.583(7)
_cell_length_c 14.339(10)
_cell_measurement_reflns_used 2073
_cell_measurement_temperature 223(2)
_cell_measurement_theta_max 23.36
_cell_measurement_theta_min 2.84
_cell_volume 1221.7(15)
_computing_cell_refinement 'Bruker SAINT'
_computing_data_collection 'Bruker SMART'
_computing_data_reduction 'Bruker SAINT'
_computing_molecular_graphics 'ORTEP3 for Windows (L. J. Farrugia, 1997)'
_computing_publication_material 'WINGX  (L.J. Farrugia,1999)'
_computing_structure_refinement 'SHELXL-97 (Sheldrick, 1997)'
_computing_structure_solution 'SHELXS-97 (Sheldrick, 1990)'
_diffrn_ambient_temperature 223(2)
_diffrn_measured_fraction_theta_full 0.938
_diffrn_measured_fraction_theta_max 0.938
_diffrn_measurement_device_type 'Bruker CCD area detector'
_diffrn_measurement_method '\F scans'
_diffrn_radiation_monochromator graphite
_diffrn_radiation_source 'fine-focus sealed tube'
_diffrn_radiation_type MoK\a
_diffrn_radiation_wavelength 0.71073
_diffrn_reflns_av_R_equivalents 0.0727
_diffrn_reflns_av_sigmaI/netI 0.1037
_diffrn_reflns_limit_h_max 10
_diffrn_reflns_limit_h_min -9
_diffrn_reflns_limit_k_max 10
_diffrn_reflns_limit_k_min -10
_diffrn_reflns_limit_l_max 15
_diffrn_reflns_limit_l_min -16
_diffrn_reflns_number 6816
_diffrn_reflns_theta_full 23.48
_diffrn_reflns_theta_max 23.48
_diffrn_reflns_theta_min 2.15
_exptl_absorpt_coefficient_mu 0.455
_exptl_absorpt_correction_type multi-scan
_exptl_crystal_colour green
_exptl_crystal_density_diffrn 1.176
_exptl_crystal_density_method 'not measured'
_exptl_crystal_description prism
_exptl_crystal_F_000 468
_exptl_crystal_size_max 0.20
_exptl_crystal_size_mid 0.10
_exptl_crystal_size_min 0.10
_refine_diff_density_max 1.666
_refine_diff_density_min -0.695
_refine_diff_density_rms 0.176
_refine_ls_extinction_method none
_refine_ls_goodness_of_fit_ref 1.141
_refine_ls_hydrogen_treatment mixed
_refine_ls_matrix_type full
_refine_ls_number_parameters 244
_refine_ls_number_reflns 3385
_refine_ls_number_restraints 0
_refine_ls_restrained_S_all 1.141
_refine_ls_R_factor_all 0.1799
_refine_ls_R_factor_gt 0.1386
_refine_ls_shift/su_max 0.000
_refine_ls_shift/su_mean 0.000
_refine_ls_structure_factor_coef Fsqd
_refine_ls_weighting_details 'calc w=1/[\s^2^(Fo^2^)+(0.1407P)^2^+27.0764P] where P=(Fo^2^+2Fc^2^)/3'
_refine_ls_weighting_scheme calc
_refine_ls_wR_factor_gt 0.3803
_refine_ls_wR_factor_ref 0.3998
_reflns_number_gt 2266
_reflns_number_total 3385
_reflns_threshold_expression >2sigma(I)
_cod_data_source_file om070159l-file005.cif
_cod_data_source_block compound_7
_cod_depositor_comments
;
The following automatic conversions were performed:

'_symmetry_cell_setting' value 'Triclinic' changed to 'triclinic'
according to /home/saulius/struct/CIF-dictionaries/cif_core.dic
dictionary named 'cif_core.dic' version 2.4.1 from 2010-06-29.

Automatic conversion script
Id: cif_fix_values 1715 2011-07-08 13:25:40Z adriana 
;
_cod_original_sg_symbol_H-M P-1
_cod_database_code 4073191

loop_
_symmetry_equiv_pos_as_xyz
'x, y, z'
'-x, -y, -z'

loop_
_atom_site_label
_atom_site_type_symbol
_atom_site_fract_x
_atom_site_fract_y
_atom_site_fract_z
_atom_site_U_iso_or_equiv
_atom_site_adp_type
_atom_site_occupancy
_atom_site_symmetry_multiplicity
_atom_site_calc_flag
_atom_site_refinement_flags
Ti1 Ti 0.2903(3) 0.8484(3) 0.78711(17) 0.0271(8) Uani 1 1 d .
Si1 Si 0.4162(5) 1.1496(4) 0.7473(3) 0.0343(11) Uani 1 1 d .
Si2 Si 0.1455(4) 0.7322(5) 0.5766(3) 0.0336(11) Uani 1 1 d .
C1 C 0.2504(18) 1.0714(16) 0.8236(10) 0.038(4) Uani 1 1 d .
C2 C 0.2583(16) 0.9572(16) 0.9100(9) 0.034(3) Uani 1 1 d .
C3 C 0.1198(18) 0.8791(16) 0.9268(10) 0.039(4) Uani 1 1 d .
C4 C 0.0293(17) 0.9339(17) 0.8584(11) 0.040(4) Uani 1 1 d .
C5 C 0.1054(16) 1.0445(18) 0.7951(10) 0.039(4) Uani 1 1 d .
C6 C 0.3935(18) 0.8811(17) 0.9165(10) 0.039(4) Uani 1 1 d .
H6A H 0.3917 0.8000 0.9677 0.047 Uiso 1 1 calc R
H6B H 0.4859 0.9372 0.9055 0.047 Uiso 1 1 calc R
C7 C 0.078(2) 0.772(2) 1.0143(12) 0.060(5) Uani 1 1 d .
H7A H 0.1635 0.7545 1.0488 0.090 Uiso 1 1 calc R
H7B H 0.0475 0.6842 0.9960 0.090 Uiso 1 1 calc R
H7C H -0.0026 0.8069 1.0548 0.090 Uiso 1 1 calc R
C8 C -0.1302(18) 0.891(2) 0.8609(13) 0.060(5) Uani 1 1 d .
H8A H -0.1554 0.8117 0.9115 0.090 Uiso 1 1 calc R
H8B H -0.1446 0.8637 0.8003 0.090 Uiso 1 1 calc R
H8C H -0.1937 0.9698 0.8725 0.090 Uiso 1 1 calc R
C9 C 0.041(2) 1.138(2) 0.7187(13) 0.061(5) Uani 1 1 d .
H9A H 0.1153 1.2061 0.6846 0.092 Uiso 1 1 calc R
H9B H -0.0428 1.1880 0.7468 0.092 Uiso 1 1 calc R
H9C H 0.0068 1.0817 0.6749 0.092 Uiso 1 1 calc R
C10 C 0.4577(16) 0.9891(16) 0.6937(10) 0.036(4) Uani 1 1 d .
H10A H 0.5592 0.9569 0.6993 0.043 Uiso 1 1 calc R
H10B H 0.4405 1.0015 0.6268 0.043 Uiso 1 1 calc R
C11 C 0.5616(19) 1.207(2) 0.8144(12) 0.054(5) Uani 1 1 d .
H11A H 0.6459 1.2475 0.7699 0.081 Uiso 1 1 calc R
H11B H 0.5934 1.1264 0.8563 0.081 Uiso 1 1 calc R
H11C H 0.5212 1.2776 0.8520 0.081 Uiso 1 1 calc R
C12 C 0.372(2) 1.3103(19) 0.6650(13) 0.062(5) Uani 1 1 d .
H12A H 0.4624 1.3485 0.6258 0.094 Uiso 1 1 calc R
H12B H 0.3290 1.3806 0.7018 0.094 Uiso 1 1 calc R
H12C H 0.3018 1.2855 0.6245 0.094 Uiso 1 1 calc R
C13 C 0.2400(16) 0.6862(14) 0.6861(9) 0.030(3) Uani 1 1 d .
C14 C 0.3988(14) 0.6932(14) 0.6836(9) 0.026(3) Uani 1 1 d .
C15 C 0.4363(13) 0.6413(15) 0.7699(9) 0.026(3) Uani 1 1 d .
C16 C 0.3049(16) 0.5940(14) 0.8311(10) 0.033(3) Uani 1 1 d .
C17 C 0.1853(15) 0.6236(15) 0.7818(9) 0.030(3) Uani 1 1 d .
C18 C 0.5142(15) 0.7256(15) 0.5955(9) 0.032(3) Uani 1 1 d .
H18A H 0.4650 0.7608 0.5406 0.047 Uiso 1 1 calc R
H18B H 0.5669 0.6401 0.5848 0.047 Uiso 1 1 calc R
H18C H 0.5843 0.7966 0.6051 0.047 Uiso 1 1 calc R
C19 C 0.5903(17) 0.6267(19) 0.8014(11) 0.045(4) Uani 1 1 d .
H19A H 0.5813 0.5859 0.8683 0.067 Uiso 1 1 calc R
H19B H 0.6379 0.7192 0.7922 0.067 Uiso 1 1 calc R
H19C H 0.6497 0.5658 0.7639 0.067 Uiso 1 1 calc R
C20 C 0.296(2) 0.5089(19) 0.9327(10) 0.048(4) Uani 1 1 d .
H20A H 0.3940 0.5036 0.9527 0.072 Uiso 1 1 calc R
H20B H 0.2584 0.4142 0.9328 0.072 Uiso 1 1 calc R
H20C H 0.2295 0.5555 0.9763 0.072 Uiso 1 1 calc R
C21 C 0.0288(16) 0.5716(17) 0.8145(11) 0.039(4) Uani 1 1 d .
H21A H -0.0335 0.6061 0.7660 0.059 Uiso 1 1 calc R
H21B H -0.0078 0.6058 0.8732 0.059 Uiso 1 1 calc R
H21C H 0.0264 0.4691 0.8253 0.059 Uiso 1 1 calc R
C22 C -0.0613(17) 0.7282(19) 0.6036(12) 0.048(4) Uani 1 1 d .
H22A H -0.1045 0.7525 0.5449 0.072 Uiso 1 1 calc R
H22B H -0.0921 0.7957 0.6458 0.072 Uiso 1 1 calc R
H22C H -0.0948 0.6341 0.6342 0.072 Uiso 1 1 calc R
C23 C 0.1978(19) 0.598(2) 0.4936(10) 0.051(5) Uani 1 1 d .
H23A H 0.1496 0.6212 0.4368 0.077 Uiso 1 1 calc R
H23B H 0.1657 0.5042 0.5258 0.077 Uiso 1 1 calc R
H23C H 0.3046 0.5996 0.4760 0.077 Uiso 1 1 calc R
C24 C 0.1984(17) 0.9157(19) 0.5143(11) 0.047(4) Uani 1 1 d .
H24A H 0.1486 0.9367 0.4580 0.070 Uiso 1 1 calc R
H24B H 0.3051 0.9222 0.4959 0.070 Uiso 1 1 calc R
H24C H 0.1688 0.9830 0.5569 0.070 Uiso 1 1 calc R

loop_
_atom_site_aniso_label
_atom_site_aniso_U_11
_atom_site_aniso_U_22
_atom_site_aniso_U_33
_atom_site_aniso_U_23
_atom_site_aniso_U_13
_atom_site_aniso_U_12
Ti1 0.0298(14) 0.0285(15) 0.0232(14) -0.0081(10) 0.0008(10) -0.0035(11)
Si1 0.036(2) 0.030(2) 0.035(2) -0.0093(17) 0.0079(17) -0.0047(19)
Si2 0.034(2) 0.040(2) 0.028(2) -0.0067(18) -0.0035(17) -0.0004(19)
C1 0.051(10) 0.036(9) 0.029(8) -0.015(7) -0.004(7) 0.003(8)
C2 0.036(8) 0.040(9) 0.024(7) -0.007(6) 0.002(6) -0.002(7)
C3 0.050(10) 0.038(9) 0.026(8) -0.014(7) 0.010(7) -0.001(8)
C4 0.035(8) 0.046(10) 0.043(9) -0.025(8) 0.001(7) 0.002(8)
C5 0.033(8) 0.058(11) 0.027(8) -0.008(7) -0.005(6) 0.001(8)
C6 0.048(9) 0.044(9) 0.029(8) -0.010(7) -0.009(7) -0.001(8)
C7 0.066(12) 0.059(12) 0.048(11) -0.012(9) 0.023(9) -0.008(10)
C8 0.035(9) 0.085(15) 0.063(12) -0.031(10) 0.008(8) 0.002(10)
C9 0.061(12) 0.061(12) 0.067(12) -0.011(10) -0.027(10) -0.004(10)
C10 0.031(8) 0.040(9) 0.035(8) -0.013(7) 0.007(6) -0.002(7)
C11 0.048(10) 0.060(12) 0.055(11) -0.015(9) 0.000(8) -0.017(9)
C12 0.081(14) 0.051(11) 0.049(11) -0.002(9) 0.009(10) 0.007(10)
C13 0.040(8) 0.024(8) 0.024(7) -0.003(6) -0.001(6) -0.007(7)
C14 0.019(7) 0.028(8) 0.028(8) -0.011(6) 0.014(6) 0.001(6)
C15 0.013(6) 0.032(8) 0.031(8) -0.013(6) 0.009(5) -0.001(6)
C16 0.042(9) 0.017(7) 0.033(8) 0.002(6) 0.013(7) -0.006(7)
C17 0.032(8) 0.028(8) 0.028(7) -0.006(6) -0.001(6) 0.000(7)
C18 0.033(8) 0.029(8) 0.031(8) -0.013(6) 0.013(6) 0.000(7)
C19 0.039(9) 0.052(10) 0.045(9) -0.007(8) -0.009(7) 0.000(8)
C20 0.060(11) 0.058(11) 0.022(8) -0.003(7) 0.004(7) 0.007(9)
C21 0.037(8) 0.043(9) 0.038(9) -0.011(7) 0.003(7) -0.017(7)
C22 0.037(9) 0.062(12) 0.046(10) -0.006(8) -0.014(7) -0.003(8)
C23 0.053(10) 0.081(13) 0.026(8) -0.027(8) -0.004(7) 0.016(10)
C24 0.038(9) 0.064(12) 0.034(9) 0.008(8) -0.007(7) -0.007(8)

loop_
_atom_type_symbol
_atom_type_description
_atom_type_scat_dispersion_real
_atom_type_scat_dispersion_imag
_atom_type_scat_source
Ti Ti 0.2776 0.4457 'International Tables Vol C Tables 4.2.6.8 and 6.1.1.4'
Si Si 0.0817 0.0704 'International Tables Vol C Tables 4.2.6.8 and 6.1.1.4'
C C 0.0033 0.0016 'International Tables Vol C Tables 4.2.6.8 and 6.1.1.4'
H H 0.0000 0.0000 'International Tables Vol C Tables 4.2.6.8 and 6.1.1.4'

loop_
_geom_angle_atom_site_label_1
_geom_angle_atom_site_label_2
_geom_angle_atom_site_label_3
_geom_angle
C2 Ti1 C10 100.1(6)
C2 Ti1 C6 37.7(5)
C10 Ti1 C6 91.2(6)
C2 Ti1 C1 39.9(5)
C10 Ti1 C1 73.1(5)
C6 Ti1 C1 68.0(5)
C2 Ti1 C13 157.6(5)
C10 Ti1 C13 101.6(5)
C6 Ti1 C13 146.1(5)
C1 Ti1 C13 145.7(5)
C2 Ti1 C17 124.6(5)
C10 Ti1 C17 134.8(5)
C6 Ti1 C17 119.0(5)
C1 Ti1 C17 146.9(5)
C13 Ti1 C17 35.2(5)
C2 Ti1 C14 158.5(5)
C10 Ti1 C14 78.9(5)
C6 Ti1 C14 120.9(5)
C1 Ti1 C14 151.0(5)
C13 Ti1 C14 35.3(5)
C17 Ti1 C14 57.2(5)
C2 Ti1 C15 127.1(5)
C10 Ti1 C15 92.7(5)
C6 Ti1 C15 91.5(5)
C1 Ti1 C15 154.3(5)
C13 Ti1 C15 57.0(5)
C17 Ti1 C15 56.6(5)
C14 Ti1 C15 32.6(4)
C2 Ti1 C3 36.0(5)
C10 Ti1 C3 132.8(5)
C6 Ti1 C3 63.7(6)
C1 Ti1 C3 60.7(5)
C13 Ti1 C3 121.8(5)
C17 Ti1 C3 92.1(5)
C14 Ti1 C3 148.1(5)
C15 Ti1 C3 125.1(5)
C2 Ti1 C16 112.6(5)
C10 Ti1 C16 126.8(5)
C6 Ti1 C16 90.5(6)
C1 Ti1 C16 152.2(5)
C13 Ti1 C16 56.7(5)
C17 Ti1 C16 33.3(5)
C14 Ti1 C16 55.4(5)
C15 Ti1 C16 34.1(5)
C3 Ti1 C16 94.6(5)
C2 Ti1 C5 59.4(5)
C10 Ti1 C5 92.3(5)
C6 Ti1 C5 96.1(5)
C1 Ti1 C5 35.0(5)
C13 Ti1 C5 114.3(5)
C17 Ti1 C5 114.8(5)
C14 Ti1 C5 141.8(5)
C15 Ti1 C5 170.8(5)
C3 Ti1 C5 55.0(5)
C16 Ti1 C5 140.3(5)
C2 Ti1 C4 56.7(5)
C10 Ti1 C4 123.7(5)
C6 Ti1 C4 92.2(5)
C1 Ti1 C4 56.7(5)
C13 Ti1 C4 105.9(5)
C17 Ti1 C4 90.2(5)
C14 Ti1 C4 141.1(5)
C15 Ti1 C4 143.3(5)
C3 Ti1 C4 31.7(5)
C16 Ti1 C4 109.4(5)
C5 Ti1 C4 31.5(5)
C1 Si1 C10 93.7(7)
C1 Si1 C11 113.8(7)
C10 Si1 C11 115.6(8)
C1 Si1 C12 111.9(8)
C10 Si1 C12 116.4(8)
C11 Si1 C12 105.5(9)
C1 Si1 Ti1 48.6(5)
C10 Si1 Ti1 45.7(5)
C11 Si1 Ti1 121.8(6)
C12 Si1 Ti1 132.6(7)
C22 Si2 C24 106.2(8)
C22 Si2 C13 112.8(7)
C24 Si2 C13 111.1(7)
C22 Si2 C23 107.2(8)
C24 Si2 C23 110.5(8)
C13 Si2 C23 109.1(7)
C5 C1 C2 103.2(13)
C5 C1 Si1 127.5(11)
C2 C1 Si1 122.6(11)
C5 C1 Ti1 81.0(9)
C2 C1 Ti1 65.7(8)
Si1 C1 Ti1 94.7(6)
C6 C2 C3 118.7(14)
C6 C2 C1 118.3(13)
C3 C2 C1 107.1(13)
C6 C2 Ti1 74.0(8)
C3 C2 Ti1 81.5(8)
C1 C2 Ti1 74.4(7)
C4 C3 C2 109.5(13)
C4 C3 C7 127.7(16)
C2 C3 C7 122.2(15)
C4 C3 Ti1 82.6(8)
C2 C3 Ti1 62.5(7)
C7 C3 Ti1 127.0(11)
C3 C4 C5 109.3(14)
C3 C4 C8 124.4(16)
C5 C4 C8 126.0(15)
C3 C4 Ti1 65.7(8)
C5 C4 Ti1 69.7(8)
C8 C4 Ti1 136.4(11)
C4 C5 C1 110.9(13)
C4 C5 C9 125.2(14)
C1 C5 C9 123.3(15)
C4 C5 Ti1 78.8(9)
C1 C5 Ti1 64.0(8)
C9 C5 Ti1 131.1(11)
C2 C6 Ti1 68.2(8)
Si1 C10 Ti1 97.6(6)
C17 C13 C14 104.9(12)
C17 C13 Si2 132.0(11)
C14 C13 Si2 122.6(10)
C17 C13 Ti1 72.7(8)
C14 C13 Ti1 73.0(8)
Si2 C13 Ti1 124.6(7)
C15 C14 C13 109.8(11)
C15 C14 C18 122.1(12)
C13 C14 C18 127.0(12)
C15 C14 Ti1 74.8(7)
C13 C14 Ti1 71.8(7)
C18 C14 Ti1 129.2(9)
C14 C15 C16 108.3(12)
C14 C15 C19 128.8(12)
C16 C15 C19 122.8(13)
C14 C15 Ti1 72.7(7)
C16 C15 Ti1 73.7(7)
C19 C15 Ti1 121.2(10)
C17 C16 C15 108.6(12)
C17 C16 C20 124.7(13)
C15 C16 C20 126.4(14)
C17 C16 Ti1 71.3(8)
C15 C16 Ti1 72.2(8)
C20 C16 Ti1 127.4(10)
C16 C17 C13 108.3(12)
C16 C17 C21 125.9(13)
C13 C17 C21 124.5(13)
C16 C17 Ti1 75.4(8)
C13 C17 Ti1 72.1(8)
C21 C17 Ti1 128.4(10)

loop_
_geom_bond_atom_site_label_1
_geom_bond_atom_site_label_2
_geom_bond_distance
Ti1 C2 2.172(14)
Ti1 C10 2.201(15)
Ti1 C6 2.249(14)
Ti1 C1 2.295(15)
Ti1 C13 2.368(14)
Ti1 C17 2.376(15)
Ti1 C14 2.384(12)
Ti1 C15 2.409(13)
Ti1 C3 2.423(14)
Ti1 C16 2.428(14)
Ti1 C5 2.521(16)
Ti1 C4 2.637(15)
Si1 C1 1.831(16)
Si1 C10 1.841(15)
Si1 C11 1.864(17)
Si1 C12 1.864(18)
Si2 C22 1.867(16)
Si2 C24 1.877(17)
Si2 C13 1.878(14)
Si2 C23 1.905(15)
C1 C5 1.46(2)
C1 C2 1.53(2)
C2 C6 1.43(2)
C2 C3 1.44(2)
C3 C4 1.40(2)
C3 C7 1.50(2)
C4 C5 1.40(2)
C4 C8 1.50(2)
C5 C9 1.49(2)
C13 C17 1.433(19)
C13 C14 1.439(19)
C14 C15 1.345(19)
C14 C18 1.526(17)
C15 C16 1.417(18)
C15 C19 1.524(19)
C16 C17 1.38(2)
C16 C20 1.545(19)
C17 C21 1.50(2)
